data_1529472
loop_
_publ_author_name
'Wu, Mei-Feng'
'Shen, Ting-Ting'
'He, Shuai'
'Wu, Ke-Qin'
'Wang, Shuai-Hua'
'Liu, Zhi-Fa'
'Zheng, Fa-Kun'
'Guo, Guo-Cong'

_publ_section_title
;
 An unprecedented organic--inorganic hybrid material with an I3O3framework
 based on cadmium hydroxide and in situ generated 1H-tetrazolate-5-acetic
 acid
;
_journal_issue 39
_journal_name_full CrystEngComm
_journal_page_first 7473
_journal_paper_doi 10.1039/C5CE01347J
_journal_volume 17
_journal_year 2015
_chemical_formula_moiety '[Cd3(N4CCH2COO)2(OH)2]n'
_chemical_formula_sum 'C6 H6 Cd3 N8 O6'
_chemical_formula_weight 623.39
_chemical_melting_point ?
_chemical_name_common '[Cd3(N4CCH2COO)2(OH)2]n'
_chemical_name_systematic
;
 [Cd3(N4CCH2COO)2(OH)2]n
;
_space_group_IT_number 43
_symmetry_cell_setting orthorhombic
_symmetry_space_group_name_Hall 'F 2 -2d'
_symmetry_space_group_name_H-M 'F d d 2'
_atom_sites_solution_hydrogens geom
_atom_sites_solution_primary direct
_atom_sites_solution_secondary difmap
_audit_creation_method SHELXL-97
_audit_update_record
;
2015-07-05 deposited with the CCDC.
2015-08-26 downloaded from the CCDC.
;
_cell_angle_alpha 90.00
_cell_angle_beta 90.00
_cell_angle_gamma 90.00
_cell_formula_units_Z 8
_cell_length_a 12.808(13)
_cell_length_b 24.306(8)
_cell_length_c 7.7275(17)
_cell_measurement_reflns_used 35
_cell_measurement_temperature 293(2)
_cell_measurement_theta_max 27.4835
_cell_measurement_theta_min 3.1829
_cell_volume 2406(3)
_computing_cell_refinement 'CrystalClear (Rigaku Corp., 2002)'
_computing_data_collection 'CrystalClear (Rigaku Corp., 2002)'
_computing_data_reduction 'CrystalClear (Rigaku Corp., 2002)'
_computing_molecular_graphics 'DIAMOND (Brandenburg, 1999)'
_computing_publication_material 'Siemens SHELXTL^TM^ 5'
_computing_structure_refinement 'Siemens SHELXTL^TM^ 5'
_computing_structure_solution 'Siemens SHELXTL^TM^ 5'
_diffrn_ambient_temperature 293(2)
_diffrn_measured_fraction_theta_full 0.990
_diffrn_measured_fraction_theta_max 0.990
_diffrn_measurement_device_type 'Rigaku SCX mini CCD'
_diffrn_measurement_method \w
_diffrn_radiation_monochromator graphite
_diffrn_radiation_source 'fine-focus sealed tube'
_diffrn_radiation_type MoK\a
_diffrn_radiation_wavelength 0.71073
_diffrn_reflns_av_R_equivalents 0.0376
_diffrn_reflns_av_sigmaI/netI 0.0407
_diffrn_reflns_limit_h_max 15
_diffrn_reflns_limit_h_min -13
_diffrn_reflns_limit_k_max 29
_diffrn_reflns_limit_k_min -28
_diffrn_reflns_limit_l_max 9
_diffrn_reflns_limit_l_min -9
_diffrn_reflns_number 3715
_diffrn_reflns_theta_full 25.35
_diffrn_reflns_theta_max 25.35
_diffrn_reflns_theta_min 3.19
_exptl_absorpt_coefficient_mu 5.309
_exptl_absorpt_correction_T_max 0.7475
_exptl_absorpt_correction_T_min 1.0000
_exptl_absorpt_correction_type multi-scan
_exptl_crystal_colour Colorless
_exptl_crystal_density_diffrn 3.442
_exptl_crystal_density_method 'not measured'
_exptl_crystal_description Prism
_exptl_crystal_F_000 2320
_exptl_crystal_size_max 0.20
_exptl_crystal_size_mid 0.20
_exptl_crystal_size_min 0.20
_refine_diff_density_max 0.712
_refine_diff_density_min -0.480
_refine_diff_density_rms 0.142
_refine_ls_abs_structure_details 'Flack H D (1983), Acta Cryst. A39, 876-881'
_refine_ls_abs_structure_Flack -0.01(4)
_refine_ls_extinction_method none
_refine_ls_goodness_of_fit_ref 0.958
_refine_ls_hydrogen_treatment mixed
_refine_ls_matrix_type full
_refine_ls_number_parameters 105
_refine_ls_number_reflns 1081
_refine_ls_number_restraints 1
_refine_ls_restrained_S_all 0.957
_refine_ls_R_factor_all 0.0236
_refine_ls_R_factor_gt 0.0193
_refine_ls_shift/su_max 0.002
_refine_ls_shift/su_mean 0.000
_refine_ls_structure_factor_coef Fsqd
_refine_ls_weighting_details 'calc w=1/[\s^2^(Fo^2^)+(0.0000P)^2^+0.0000P] where P=(Fo^2^+2Fc^2^)/3'
_refine_ls_weighting_scheme calc
_refine_ls_wR_factor_gt 0.0304
_refine_ls_wR_factor_ref 0.0316
_reflns_number_gt 996
_reflns_number_total 1081
_reflns_threshold_expression >2sigma(I)
_cod_data_source_file c5ce01347j2.cif
_cod_data_source_block 43
_cod_depositor_comments
;
The following automatic conversions were performed:

'_chemical_melting_point' value 'not measured' was changed to '?' -
the value is undefined or not given.

'_exptl_absorpt_correction_type' value 'Multi-scan' changed to
'multi-scan' according to
/usr/data/users/saulius/crontab/automatic-downloads/rss-feeds/RSC/lib/dictionaries/cif_core.dic
dictionary named 'cif_core.dic' version 2.4.2 from 2011-04-26.

Automatic conversion script
Id: cif_fix_values 3271 2015-04-21 07:52:19Z andrius 

 Adding full bibliography for 1529472.cif.
;
_cod_original_sg_symbol_H-M Fdd2
_cod_database_code 1529472

loop_
_symmetry_equiv_pos_as_xyz
'x, y, z'
'-x, -y, z'
'x+1/4, -y+1/4, z+1/4'
'-x+1/4, y+1/4, z+1/4'
'x, y+1/2, z+1/2'
'-x, -y+1/2, z+1/2'
'x+1/4, -y+3/4, z+3/4'
'-x+1/4, y+3/4, z+3/4'
'x+1/2, y, z+1/2'
'-x+1/2, -y, z+1/2'
'x+3/4, -y+1/4, z+3/4'
'-x+3/4, y+1/4, z+3/4'
'x+1/2, y+1/2, z'
'-x+1/2, -y+1/2, z'
'x+3/4, -y+3/4, z+1/4'
'-x+3/4, y+3/4, z+1/4'

loop_
_atom_site_label
_atom_site_type_symbol
_atom_site_fract_x
_atom_site_fract_y
_atom_site_fract_z
_atom_site_U_iso_or_equiv
_atom_site_adp_type
_atom_site_occupancy
_atom_site_symmetry_multiplicity
_atom_site_calc_flag
_atom_site_refinement_flags
Cd1 Cd 0.0000 0.5000 0.45258(5) 0.01479(7) Uani 1 2 d S
Cd2 Cd -0.155123(16) 0.395702(8) 0.69555(2) 0.01783(5) Uani 1 1 d .
O1 O 0.32985(16) 0.48625(9) 0.0569(3) 0.0248(6) Uani 1 1 d .
O2 O 0.28472(16) 0.55512(8) -0.1190(3) 0.0222(6) Uani 1 1 d .
O3 O 0.00438(16) 0.42007(8) 0.5984(3) 0.0174(6) Uani 1 1 d .
N1 N 0.07308(17) 0.59631(9) -0.0318(3) 0.0174(7) Uani 1 1 d .
N2 N 0.0172(2) 0.63316(10) 0.0623(4) 0.0228(8) Uani 1 1 d .
N3 N -0.00151(17) 0.61085(9) 0.2140(4) 0.0208(7) Uani 1 1 d .
N4 N 0.04079(19) 0.55956(9) 0.2213(4) 0.0182(7) Uani 1 1 d .
C1 C 0.0870(2) 0.55250(12) 0.0690(4) 0.0152(8) Uani 1 1 d .
C2 C 0.1480(2) 0.50301(13) 0.0148(4) 0.0212(9) Uani 1 1 d .
H2A H 0.1178 0.4880 -0.0901 0.025 Uiso 1 1 calc R
H2B H 0.1432 0.4751 0.1043 0.025 Uiso 1 1 calc R
C3 C 0.2622(2) 0.51641(12) -0.0174(4) 0.0184(9) Uani 1 1 d .

loop_
_atom_site_aniso_label
_atom_site_aniso_U_11
_atom_site_aniso_U_22
_atom_site_aniso_U_33
_atom_site_aniso_U_23
_atom_site_aniso_U_13
_atom_site_aniso_U_12
Cd1 0.01788(15) 0.01290(13) 0.01358(14) 0.000 0.000 -0.00223(12)
Cd2 0.01961(11) 0.02059(10) 0.01329(10) -0.00074(12) -0.00046(13) -0.00618(10)
O1 0.0176(12) 0.0232(12) 0.0336(14) 0.0095(11) 0.0025(11) 0.0011(10)
O2 0.0216(12) 0.0201(11) 0.0248(13) 0.0050(10) 0.0013(10) -0.0025(10)
O3 0.0158(11) 0.0143(11) 0.0222(13) 0.0004(10) 0.0090(10) 0.0008(9)
N1 0.0182(13) 0.0208(13) 0.0133(14) 0.0013(13) 0.0092(13) 0.0012(10)
N2 0.0263(16) 0.0209(15) 0.0211(14) 0.0047(12) 0.0042(13) 0.0053(13)
N3 0.0215(13) 0.0181(13) 0.0228(15) 0.0025(14) 0.0026(16) 0.0019(11)
N4 0.0191(13) 0.0204(13) 0.0150(16) 0.0038(12) 0.0028(13) -0.0016(11)
C1 0.0149(16) 0.0175(16) 0.0131(15) 0.0001(13) -0.0009(13) -0.0010(13)
C2 0.0199(18) 0.0187(17) 0.0249(19) 0.0004(15) -0.0025(14) 0.0005(14)
C3 0.0164(16) 0.0251(17) 0.0137(19) -0.0025(14) 0.0006(14) -0.0020(14)

loop_
_atom_type_symbol
_atom_type_description
_atom_type_scat_dispersion_real
_atom_type_scat_dispersion_imag
_atom_type_scat_source
C C 0.0033 0.0016 'International Tables Vol C Tables 4.2.6.8 and 6.1.1.4'
H H 0.0000 0.0000 'International Tables Vol C Tables 4.2.6.8 and 6.1.1.4'
N N 0.0061 0.0033 'International Tables Vol C Tables 4.2.6.8 and 6.1.1.4'
O O 0.0106 0.0060 'International Tables Vol C Tables 4.2.6.8 and 6.1.1.4'
Cd Cd -0.8075 1.2024 'International Tables Vol C Tables 4.2.6.8 and 6.1.1.4'

loop_
_geom_angle_atom_site_label_1
_geom_angle_atom_site_label_2
_geom_angle_atom_site_label_3
_geom_angle
_geom_angle_site_symmetry_1
_geom_angle_site_symmetry_3
O3 Cd1 O3 119.80(11) 2_565 .
O3 Cd1 O1 74.21(8) 2_565 10_565
O3 Cd1 O1 85.86(8) . 10_565
O3 Cd1 O1 85.86(8) 2_565 9_455
O3 Cd1 O1 74.21(8) . 9_455
O1 Cd1 O1 139.84(13) 10_565 9_455
O3 Cd1 N4 154.87(8) 2_565 2_565
O3 Cd1 N4 81.65(8) . 2_565
O1 Cd1 N4 123.59(8) 10_565 2_565
O1 Cd1 N4 88.12(9) 9_455 2_565
O3 Cd1 N4 81.65(8) 2_565 .
O3 Cd1 N4 154.87(8) . .
O1 Cd1 N4 88.12(9) 10_565 .
O1 Cd1 N4 123.59(8) 9_455 .
N4 Cd1 N4 81.47(12) 2_565 .
O3 Cd2 O3 144.05(7) . 15_455
O3 Cd2 N3 107.87(9) . 16_445
O3 Cd2 N3 83.24(9) 15_455 16_445
O3 Cd2 N1 82.67(9) . 2_566
O3 Cd2 N1 79.82(8) 15_455 2_566
N3 Cd2 N1 161.81(8) 16_445 2_566
O3 Cd2 O1 71.96(7) . 9_455
O3 Cd2 O1 143.83(8) 15_455 9_455
N3 Cd2 O1 87.14(8) 16_445 9_455
N1 Cd2 O1 110.51(8) 2_566 9_455
O3 Cd2 O2 131.85(7) . 2_566
O3 Cd2 O2 72.73(7) 15_455 2_566
N3 Cd2 O2 106.00(9) 16_445 2_566
N1 Cd2 O2 75.20(9) 2_566 2_566
O1 Cd2 O2 76.66(7) 9_455 2_566
C3 O1 Cd1 113.28(19) . 9_554
C3 O1 Cd2 140.10(19) . 9_554
Cd1 O1 Cd2 101.81(8) 9_554 9_554
C3 O2 Cd2 124.30(19) . 2_564
Cd1 O3 Cd2 111.80(9) . .
Cd1 O3 Cd2 110.85(9) . 7_554
Cd2 O3 Cd2 116.40(9) . 7_554
C1 N1 N2 106.5(3) . .
C1 N1 Cd2 121.87(19) . 2_564
N2 N1 Cd2 131.15(18) . 2_564
N3 N2 N1 107.6(2) . .
N2 N3 N4 110.1(2) . .
N2 N3 Cd2 129.30(18) . 12_454
N4 N3 Cd2 120.6(2) . 12_454
C1 N4 N3 105.0(2) . .
C1 N4 Cd1 133.69(19) . .
N3 N4 Cd1 120.38(19) . .
N4 C1 N1 110.8(3) . .
N4 C1 C2 125.8(3) . .
N1 C1 C2 123.4(3) . .
C1 C2 C3 112.2(3) . .
C1 C2 H2A 109.2 . .
C3 C2 H2A 109.2 . .
C1 C2 H2B 109.2 . .
C3 C2 H2B 109.2 . .
H2A C2 H2B 107.9 . .
O2 C3 O1 123.8(3) . .
O2 C3 C2 118.9(3) . .
O1 C3 C2 117.3(3) . .

loop_
_geom_bond_atom_site_label_1
_geom_bond_atom_site_label_2
_geom_bond_distance
_geom_bond_site_symmetry_2
Cd1 O3 2.247(2) 2_565
Cd1 O3 2.247(2) .
Cd1 O1 2.347(3) 10_565
Cd1 O1 2.347(3) 9_455
Cd1 N4 2.358(3) 2_565
Cd1 N4 2.358(3) .
Cd2 O3 2.256(3) .
Cd2 O3 2.301(2) 15_455
Cd2 N3 2.313(3) 16_445
Cd2 N1 2.362(3) 2_566
Cd2 O1 2.455(2) 9_455
Cd2 O2 2.498(2) 2_566
O1 C3 1.272(4) .
O1 Cd1 2.347(3) 9_554
O1 Cd2 2.455(2) 9_554
O2 C3 1.259(3) .
O2 Cd2 2.498(2) 2_564
O3 Cd2 2.301(2) 7_554
N1 C1 1.331(4) .
N1 N2 1.358(3) .
N1 Cd2 2.362(3) 2_564
N2 N3 1.313(4) .
N3 N4 1.360(3) .
N3 Cd2 2.313(3) 12_454
N4 C1 1.329(4) .
C1 C2 1.495(4) .
C2 C3 1.519(4) .
C2 H2A 0.9700 .
C2 H2B 0.9700 .
